data_7040360
loop_
_publ_author_name
'Rungthanaphatsophon, Pokpong'
'Barnes, Charles L.'
'Walensky, Justin R.'

_publ_section_title
;
 Copper(i) clusters with bulky dithiocarboxylate, thiolate, and selenolate
 ligands.
;
_journal_issue 36
_journal_name_full 'Dalton transactions (Cambridge, England : 2003)'
_journal_page_first 14265
_journal_page_last 14276
_journal_paper_doi 10.1039/c6dt02709a
_journal_volume 45
_journal_year 2016
_chemical_formula_moiety 'C62 H80 Cu2 P2 S4, C3 H7'
_chemical_formula_sum 'C65 H87 Cu2 P2 S4'
_chemical_formula_weight 1185.60
_space_group_crystal_system triclinic
_space_group_IT_number 2
_space_group_name_Hall '-P 1'
_space_group_name_H-M_alt 'P -1'
_symmetry_space_group_name_Hall '-P 1'
_symmetry_space_group_name_H-M 'P -1'
_atom_sites_solution_hydrogens geom
_audit_creation_method SHELXL-2014/7
_audit_update_record
;
2016-07-08 deposited with the CCDC.
2016-08-05 downloaded from the CCDC.
;
_cell_angle_alpha 84.180(2)
_cell_angle_beta 88.550(2)
_cell_angle_gamma 71.227(2)
_cell_formula_units_Z 2
_cell_length_a 11.944(2)
_cell_length_b 13.738(3)
_cell_length_c 20.459(4)
_cell_measurement_reflns_used 8918
_cell_measurement_temperature 100(2)
_cell_measurement_theta_max 26.18
_cell_measurement_theta_min 2.28
_cell_volume 3162.0(11)
_computing_structure_refinement 'SHELXL-2014/7 (Sheldrick, 2014)'
_diffrn_ambient_temperature 100(2)
_diffrn_measured_fraction_theta_full 0.998
_diffrn_measured_fraction_theta_max 0.980
_diffrn_measurement_device_type 'Bruker APEXII CCD area detector'
_diffrn_measurement_method 'omega scans'
_diffrn_radiation_probe x-ray
_diffrn_radiation_type MoK\a
_diffrn_radiation_wavelength 0.71073
_diffrn_reflns_av_R_equivalents 0.0335
_diffrn_reflns_av_unetI/netI 0.0462
_diffrn_reflns_Laue_measured_fraction_full 0.998
_diffrn_reflns_Laue_measured_fraction_max 0.980
_diffrn_reflns_limit_h_max 15
_diffrn_reflns_limit_h_min -15
_diffrn_reflns_limit_k_max 17
_diffrn_reflns_limit_k_min -17
_diffrn_reflns_limit_l_max 26
_diffrn_reflns_limit_l_min -26
_diffrn_reflns_number 37563
_diffrn_reflns_point_group_measured_fraction_full 0.998
_diffrn_reflns_point_group_measured_fraction_max 0.980
_diffrn_reflns_theta_full 25.242
_diffrn_reflns_theta_max 27.619
_diffrn_reflns_theta_min 1.573
_diffrn_standards_decay_% 0.0
_exptl_absorpt_coefficient_mu 0.892
_exptl_absorpt_correction_T_max 0.96
_exptl_absorpt_correction_T_min 0.86
_exptl_absorpt_correction_type multi-scan
_exptl_crystal_colour red
_exptl_crystal_density_diffrn 1.245
_exptl_crystal_description plate
_exptl_crystal_F_000 1258
_exptl_crystal_size_max 0.250
_exptl_crystal_size_mid 0.200
_exptl_crystal_size_min 0.050
_refine_diff_density_max 1.425
_refine_diff_density_min -0.635
_refine_diff_density_rms 0.067
_refine_ls_extinction_method none
_refine_ls_goodness_of_fit_ref 1.028
_refine_ls_hydrogen_treatment constr
_refine_ls_matrix_type full
_refine_ls_number_parameters 735
_refine_ls_number_reflns 14419
_refine_ls_number_restraints 36
_refine_ls_restrained_S_all 1.029
_refine_ls_R_factor_all 0.0595
_refine_ls_R_factor_gt 0.0401
_refine_ls_shift/su_max 0.002
_refine_ls_shift/su_mean 0.000
_refine_ls_structure_factor_coef Fsqd
_refine_ls_weighting_details 'w=1/[\s^2^(Fo^2^)+(0.0465P)^2^+1.3309P] where P=(Fo^2^+2Fc^2^)/3'
_refine_ls_weighting_scheme calc
_refine_ls_wR_factor_gt 0.0941
_refine_ls_wR_factor_ref 0.1027
_reflns_Friedel_coverage 0.000
_reflns_number_gt 10919
_reflns_number_total 14419
_reflns_threshold_expression 'I > 2\s(I)'
_cod_data_source_file c6dt02709a2.cif
_cod_data_source_block mes2cup1
_cod_depositor_comments 'Adding full bibliography for 7040358--7040370.cif.'
_cod_original_cell_volume 3162.1(10)
_cod_database_code 7040360
_shelx_shelxl_version_number 2014/7
_shelx_space_group_comment
;
The symmetry employed for this shelxl refinement is uniquely defined
by the following loop, which should always be used as a source of
symmetry information in preference to the above space-group names.
They are only intended as comments.
;
_shelx_estimated_absorpt_t_min 0.808
_shelx_estimated_absorpt_t_max 0.957

loop_
_space_group_symop_operation_xyz
'x, y, z'
'-x, -y, -z'

loop_
_atom_site_label
_atom_site_type_symbol
_atom_site_fract_x
_atom_site_fract_y
_atom_site_fract_z
_atom_site_U_iso_or_equiv
_atom_site_adp_type
_atom_site_occupancy
_atom_site_site_symmetry_order
_atom_site_calc_flag
_atom_site_refinement_flags_posn
_atom_site_refinement_flags_adp
_atom_site_refinement_flags_occupancy
_atom_site_disorder_assembly
_atom_site_disorder_group
Cu1 Cu 0.97596(3) 0.89361(2) 0.78350(2) 0.02653(8) Uani 1 1 d . . . . .
S4 S 1.12858(5) 0.74465(4) 0.78162(3) 0.02165(12) Uani 1 1 d . . . . .
P2 P 1.14919(5) 0.78235(5) 0.59446(3) 0.02039(13) Uani 1 1 d . . . . .
C57 C 1.1550(2) 0.6760(2) 0.54617(13) 0.0319(6) Uani 1 1 d . . . . .
H57A H 1.2137 0.6725 0.5107 0.038 Uiso 1 1 calc R U . . .
H57B H 1.1813 0.6100 0.5748 0.038 Uiso 1 1 calc R U . . .
Cu2 Cu 1.00911(2) 0.80786(2) 0.67055(2) 0.02255(8) Uani 1 1 d . . . . .
S2 S 0.84525(5) 0.94492(4) 0.65251(3) 0.02097(12) Uani 1 1 d . . . . .
P1 P 1.05038(6) 1.01394(6) 0.80863(3) 0.03235(16) Uani 1 1 d D . . . .
C58 C 1.0346(2) 0.6892(3) 0.51588(16) 0.0489(8) Uani 1 1 d . . . . .
H58A H 0.9741 0.7023 0.5501 0.073 Uiso 1 1 calc R U . . .
H58B H 1.0378 0.6260 0.4964 0.073 Uiso 1 1 calc R U . . .
H58C H 1.0148 0.7476 0.4817 0.073 Uiso 1 1 calc R U . . .
S1 S 0.78188(5) 0.90670(5) 0.79189(3) 0.02357(13) Uani 1 1 d . . . . .
C59 C 1.1419(2) 0.8887(2) 0.53144(12) 0.0334(6) Uani 1 1 d . . . . .
H59A H 1.2112 0.8676 0.5024 0.040 Uiso 1 1 calc R U . . .
H59B H 1.0699 0.9032 0.5043 0.040 Uiso 1 1 calc R U . . .
S3 S 0.98025(5) 0.65000(4) 0.71575(3) 0.02215(12) Uani 1 1 d . . . . .
C60 C 1.1396(3) 0.9866(2) 0.56047(15) 0.0424(7) Uani 1 1 d . . . . .
H60A H 1.0714 1.0076 0.5896 0.064 Uiso 1 1 calc R U . . .
H60B H 1.1333 1.0417 0.5250 0.064 Uiso 1 1 calc R U . . .
H60C H 1.2126 0.9737 0.5856 0.064 Uiso 1 1 calc R U . . .
C61 C 1.2992(2) 0.74792(19) 0.62849(12) 0.0250(5) Uani 1 1 d . . . . .
H61A H 1.3032 0.8054 0.6529 0.030 Uiso 1 1 calc R U . . .
H61B H 1.3119 0.6865 0.6608 0.030 Uiso 1 1 calc R U . . .
C52' C 0.8913(16) 1.0843(16) 0.9093(8) 0.040(4) Uani 0.464(3) 1 d D . P A 2
H52A H 0.8532 1.0351 0.8975 0.060 Uiso 0.464(3) 1 calc R U P A 2
H52B H 0.8327 1.1419 0.9284 0.060 Uiso 0.464(3) 1 calc R U P A 2
H52C H 0.9546 1.0495 0.9415 0.060 Uiso 0.464(3) 1 calc R U P A 2
C54' C 0.9958(14) 1.1500(13) 0.6910(8) 0.048(5) Uani 0.464(3) 1 d D . P A 2
H54A H 0.9475 1.1066 0.6832 0.072 Uiso 0.464(3) 1 calc R U P A 2
H54B H 1.0266 1.1716 0.6491 0.072 Uiso 0.464(3) 1 calc R U P A 2
H54C H 0.9472 1.2111 0.7113 0.072 Uiso 0.464(3) 1 calc R U P A 2
C62 C 1.4008(2) 0.7247(2) 0.58016(13) 0.0336(6) Uani 1 1 d . . . . .
H62A H 1.3997 0.6668 0.5562 0.050 Uiso 1 1 calc R U . . .
H62B H 1.4759 0.7065 0.6041 0.050 Uiso 1 1 calc R U . . .
H62C H 1.3923 0.7858 0.5490 0.050 Uiso 1 1 calc R U . . .
C51 C 1.0391(4) 1.0203(4) 0.8984(2) 0.0371(13) Uani 0.536(3) 1 d D . P A 1
H51A H 1.0782 0.9507 0.9210 0.044 Uiso 0.536(3) 1 calc R U P A 1
H51B H 1.0809 1.0670 0.9113 0.044 Uiso 0.536(3) 1 calc R U P A 1
C52 C 0.9111(11) 1.0589(13) 0.9200(7) 0.039(3) Uani 0.536(3) 1 d D . P A 1
H52D H 0.8741 1.1300 0.9005 0.059 Uiso 0.536(3) 1 calc R U P A 1
H52E H 0.9081 1.0570 0.9680 0.059 Uiso 0.536(3) 1 calc R U P A 1
H52F H 0.8686 1.0147 0.9053 0.059 Uiso 0.536(3) 1 calc R U P A 1
C53 C 0.9926(5) 1.1405(4) 0.7736(2) 0.0369(13) Uani 0.536(3) 1 d D . P A 1
H53A H 0.9091 1.1686 0.7872 0.044 Uiso 0.536(3) 1 calc R U P A 1
H53B H 1.0365 1.1823 0.7911 0.044 Uiso 0.536(3) 1 calc R U P A 1
C54 C 0.9980(13) 1.1524(11) 0.6975(6) 0.044(5) Uani 0.536(3) 1 d D . P A 1
H54D H 1.0797 1.1209 0.6835 0.066 Uiso 0.536(3) 1 calc R U P A 1
H54E H 0.9707 1.2259 0.6815 0.066 Uiso 0.536(3) 1 calc R U P A 1
H54F H 0.9471 1.1180 0.6795 0.066 Uiso 0.536(3) 1 calc R U P A 1
C55 C 1.2115(4) 0.9670(5) 0.7948(3) 0.0459(15) Uani 0.536(3) 1 d D . P A 1
H55A H 1.2431 0.8954 0.8159 0.055 Uiso 0.536(3) 1 calc R U P A 1
H55B H 1.2248 0.9642 0.7469 0.055 Uiso 0.536(3) 1 calc R U P A 1
C56 C 1.2820(5) 1.0287(5) 0.8193(3) 0.0511(16) Uani 0.536(3) 1 d D . P A 1
H56A H 1.2519 1.1001 0.7991 0.077 Uiso 0.536(3) 1 calc R U P A 1
H56B H 1.3653 0.9984 0.8076 0.077 Uiso 0.536(3) 1 calc R U P A 1
H56C H 1.2751 1.0279 0.8671 0.077 Uiso 0.536(3) 1 calc R U P A 1
C1 C 0.74486(19) 0.94969(16) 0.71345(11) 0.0183(4) Uani 1 1 d . . . . .
C2 C 0.61630(19) 0.99551(17) 0.69491(10) 0.0192(5) Uani 1 1 d . . . . .
C7 C 0.56125(19) 0.93648(17) 0.66298(11) 0.0216(5) Uani 1 1 d . . . . .
C6 C 0.4434(2) 0.9809(2) 0.64313(12) 0.0273(5) Uani 1 1 d . . . . .
H6 H 0.4060 0.9414 0.6217 0.033 Uiso 1 1 calc R U . . .
C5 C 0.3801(2) 1.0815(2) 0.65412(12) 0.0311(6) Uani 1 1 d . . . . .
H5 H 0.3001 1.1109 0.6398 0.037 Uiso 1 1 calc R U . . .
C4 C 0.4337(2) 1.13852(19) 0.68593(12) 0.0280(5) Uani 1 1 d . . . . .
H4 H 0.3897 1.2074 0.6937 0.034 Uiso 1 1 calc R U . . .
C3 C 0.5516(2) 1.09745(17) 0.70713(11) 0.0219(5) Uani 1 1 d . . . . .
C8 C 0.62431(19) 0.82664(17) 0.65070(11) 0.0216(5) Uani 1 1 d . . . . .
C13 C 0.6730(2) 0.80364(19) 0.58916(12) 0.0250(5) Uani 1 1 d . . . . .
C12 C 0.7325(2) 0.7005(2) 0.57913(13) 0.0302(6) Uani 1 1 d . . . . .
H12 H 0.7674 0.6847 0.5377 0.036 Uiso 1 1 calc R U . . .
C11 C 0.7417(2) 0.6206(2) 0.62825(14) 0.0340(6) Uani 1 1 d . . . . .
C10 C 0.6886(2) 0.64490(19) 0.68757(13) 0.0325(6) Uani 1 1 d . . . . .
H10 H 0.6925 0.5906 0.7210 0.039 Uiso 1 1 calc R U . . .
C9 C 0.6292(2) 0.74635(19) 0.70031(12) 0.0271(5) Uani 1 1 d . . . . .
C16 C 0.6606(2) 0.8867(2) 0.53319(12) 0.0329(6) Uani 1 1 d . . . . .
H16A H 0.5797 0.9093 0.5156 0.049 Uiso 1 1 calc R U . . .
H16B H 0.7165 0.8594 0.4985 0.049 Uiso 1 1 calc R U . . .
H16C H 0.6774 0.9456 0.5491 0.049 Uiso 1 1 calc R U . . .
C15 C 0.8079(3) 0.5099(2) 0.61576(18) 0.0537(9) Uani 1 1 d . . . . .
H15A H 0.8445 0.4708 0.6568 0.081 Uiso 1 1 calc R U . . .
H15B H 0.8693 0.5089 0.5829 0.081 Uiso 1 1 calc R U . . .
H15C H 0.7525 0.4784 0.5995 0.081 Uiso 1 1 calc R U . . .
C14 C 0.5685(3) 0.7684(2) 0.76509(12) 0.0360(6) Uani 1 1 d . . . . .
H14A H 0.5771 0.7031 0.7920 0.054 Uiso 1 1 calc R U . . .
H14B H 0.4844 0.8062 0.7574 0.054 Uiso 1 1 calc R U . . .
H14C H 0.6046 0.8101 0.7881 0.054 Uiso 1 1 calc R U . . .
C17 C 0.6026(2) 1.16553(17) 0.74029(11) 0.0250(5) Uani 1 1 d . . . . .
C22 C 0.5856(2) 1.17435(19) 0.80822(12) 0.0315(6) Uani 1 1 d . . . . .
C21 C 0.6267(3) 1.2443(2) 0.83675(13) 0.0399(7) Uani 1 1 d . . . . .
H21 H 0.6158 1.2499 0.8825 0.048 Uiso 1 1 calc R U . . .
C20 C 0.6825(3) 1.3058(2) 0.80129(14) 0.0398(7) Uani 1 1 d . . . . .
C19 C 0.6953(2) 1.2977(2) 0.73406(13) 0.0350(6) Uani 1 1 d . . . . .
H19 H 0.7317 1.3408 0.7086 0.042 Uiso 1 1 calc R U . . .
C18 C 0.6569(2) 1.22918(18) 0.70302(12) 0.0271(5) Uani 1 1 d . . . . .
C25 C 0.5227(3) 1.1110(2) 0.84874(13) 0.0411(7) Uani 1 1 d . . . . .
H25A H 0.5257 1.1223 0.8951 0.062 Uiso 1 1 calc R U . . .
H25B H 0.5613 1.0377 0.8434 0.062 Uiso 1 1 calc R U . . .
H25C H 0.4401 1.1317 0.8342 0.062 Uiso 1 1 calc R U . . .
C24 C 0.7288(3) 1.3794(2) 0.83369(17) 0.0558(9) Uani 1 1 d . . . . .
H24A H 0.6637 1.4431 0.8393 0.084 Uiso 1 1 calc R U . . .
H24B H 0.7898 1.3957 0.8060 0.084 Uiso 1 1 calc R U . . .
H24C H 0.7627 1.3472 0.8768 0.084 Uiso 1 1 calc R U . . .
C23 C 0.6714(2) 1.22510(19) 0.62979(12) 0.0316(6) Uani 1 1 d . . . . .
H23A H 0.7047 1.2785 0.6116 0.047 Uiso 1 1 calc R U . . .
H23B H 0.5941 1.2372 0.6094 0.047 Uiso 1 1 calc R U . . .
H23C H 0.7247 1.1570 0.6208 0.047 Uiso 1 1 calc R U . . .
C26 C 1.07822(19) 0.64300(17) 0.77395(10) 0.0193(5) Uani 1 1 d . . . . .
C27 C 1.1279(2) 0.54794(18) 0.82068(11) 0.0236(5) Uani 1 1 d . . . . .
C32 C 1.2147(2) 0.46007(18) 0.80036(12) 0.0275(5) Uani 1 1 d . . . . .
C31 C 1.2628(3) 0.3749(2) 0.84584(14) 0.0416(7) Uani 1 1 d . . . . .
H31 H 1.3224 0.3159 0.8324 0.050 Uiso 1 1 calc R U . . .
C30 C 1.2252(3) 0.3748(2) 0.91019(15) 0.0533(9) Uani 1 1 d . . . . .
H30 H 1.2586 0.3161 0.9407 0.064 Uiso 1 1 calc R U . . .
C29 C 1.1388(2) 0.4605(2) 0.92990(14) 0.0444(8) Uani 1 1 d . . . . .
H29 H 1.1122 0.4595 0.9741 0.053 Uiso 1 1 calc R U . . .
C28 C 1.0897(2) 0.5479(2) 0.88660(12) 0.0299(6) Uani 1 1 d . . . . .
C33 C 1.2614(2) 0.45336(16) 0.73185(11) 0.0232(5) Uani 1 1 d . . . . .
C34 C 1.3614(2) 0.48174(17) 0.71533(11) 0.0242(5) Uani 1 1 d . . . . .
C35 C 1.4095(2) 0.46747(18) 0.65275(12) 0.0279(5) Uani 1 1 d . . . . .
H35 H 1.4781 0.4861 0.6417 0.033 Uiso 1 1 calc R U . . .
C36 C 1.3594(2) 0.42675(19) 0.60632(12) 0.0317(6) Uani 1 1 d . . . . .
C37 C 1.2606(2) 0.39841(18) 0.62365(13) 0.0336(6) Uani 1 1 d . . . . .
H37 H 1.2257 0.3703 0.5922 0.040 Uiso 1 1 calc R U . . .
C38 C 1.2112(2) 0.40992(17) 0.68555(13) 0.0295(6) Uani 1 1 d . . . . .
C39 C 1.4201(2) 0.5248(2) 0.76489(12) 0.0300(6) Uani 1 1 d . . . . .
H39A H 1.3622 0.5858 0.7809 0.045 Uiso 1 1 calc R U . . .
H39B H 1.4856 0.5441 0.7439 0.045 Uiso 1 1 calc R U . . .
H39C H 1.4506 0.4722 0.8019 0.045 Uiso 1 1 calc R U . . .
C40 C 1.4110(3) 0.4139(2) 0.53843(13) 0.0496(8) Uani 1 1 d . . . . .
H40A H 1.4138 0.3463 0.5256 0.074 Uiso 1 1 calc R U . . .
H40B H 1.4912 0.4185 0.5385 0.074 Uiso 1 1 calc R U . . .
H40C H 1.3614 0.4685 0.5071 0.074 Uiso 1 1 calc R U . . .
C41 C 1.1081(3) 0.3718(2) 0.70422(16) 0.0443(7) Uani 1 1 d . . . . .
H41A H 1.0801 0.3498 0.6654 0.066 Uiso 1 1 calc R U . . .
H41B H 1.0439 0.4276 0.7213 0.066 Uiso 1 1 calc R U . . .
H41C H 1.1335 0.3132 0.7381 0.066 Uiso 1 1 calc R U . . .
C42 C 0.9951(2) 0.6382(2) 0.91058(11) 0.0273(5) Uani 1 1 d . . . . .
C47 C 1.0250(2) 0.7076(2) 0.94635(12) 0.0332(6) Uani 1 1 d . . . . .
C46 C 0.9354(2) 0.7899(2) 0.96864(12) 0.0354(6) Uani 1 1 d . . . . .
H46 H 0.9560 0.8375 0.9925 0.042 Uiso 1 1 calc R U . . .
C45 C 0.8166(2) 0.8047(2) 0.95719(11) 0.0293(6) Uani 1 1 d . . . . .
C44 C 0.7892(2) 0.73367(19) 0.92278(11) 0.0259(5) Uani 1 1 d . . . . .
H44 H 0.7085 0.7422 0.9146 0.031 Uiso 1 1 calc R U . . .
C43 C 0.8759(2) 0.65012(19) 0.89970(11) 0.0257(5) Uani 1 1 d . . . . .
C50 C 1.1532(2) 0.6941(3) 0.96138(14) 0.0485(8) Uani 1 1 d . . . . .
H50A H 1.1572 0.7520 0.9845 0.073 Uiso 1 1 calc R U . . .
H50B H 1.1973 0.6924 0.9202 0.073 Uiso 1 1 calc R U . . .
H50C H 1.1878 0.6292 0.9891 0.073 Uiso 1 1 calc R U . . .
C49 C 0.7198(2) 0.8946(2) 0.98176(14) 0.0402(7) Uani 1 1 d . . . . .
H49A H 0.6493 0.9113 0.9539 0.060 Uiso 1 1 calc R U . . .
H49B H 0.7471 0.9549 0.9802 0.060 Uiso 1 1 calc R U . . .
H49C H 0.7003 0.8760 1.0271 0.060 Uiso 1 1 calc R U . . .
C48 C 0.8404(2) 0.5723(2) 0.86537(13) 0.0344(6) Uani 1 1 d . . . . .
H48A H 0.7543 0.5884 0.8673 0.052 Uiso 1 1 calc R U . . .
H48B H 0.8786 0.5028 0.8872 0.052 Uiso 1 1 calc R U . . .
H48C H 0.8651 0.5750 0.8194 0.052 Uiso 1 1 calc R U . . .
C63 C 1.5376(5) 1.2603(7) 1.0380(3) 0.170(4) Uani 1 1 d . U . . .
H63A H 1.4860 1.2554 1.0028 0.255 Uiso 1 1 calc R U . . .
H63B H 1.5265 1.2181 1.0777 0.255 Uiso 1 1 calc R U . . .
H63C H 1.6202 1.2351 1.0242 0.255 Uiso 1 1 calc R U . . .
C64 C 1.5066(5) 1.3719(6) 1.0524(3) 0.151(3) Uani 1 1 d . U . . .
H64A H 1.4254 1.3947 1.0702 0.181 Uiso 1 1 calc R U . . .
H64B H 1.5612 1.3764 1.0867 0.181 Uiso 1 1 calc R U . . .
C65 C 1.5136(4) 1.4441(6) 0.9930(3) 0.145(3) Uani 1 1 d . U . . .
H65A H 1.4572 1.4409 0.9592 0.174 Uiso 1 1 calc R U . . .
H65B H 1.5940 1.4197 0.9744 0.174 Uiso 1 1 calc R U . . .
C51' C 0.9438(5) 1.1257(4) 0.8477(3) 0.0358(14) Uani 0.464(3) 1 d D . P A 2
H51C H 0.9856 1.1731 0.8596 0.043 Uiso 0.464(3) 1 calc R U P A 2
H51D H 0.8797 1.1647 0.8161 0.043 Uiso 0.464(3) 1 calc R U P A 2
C53' C 1.0987(5) 1.0888(5) 0.7367(3) 0.0396(16) Uani 0.464(3) 1 d D . P A 2
H53C H 1.1349 1.1369 0.7535 0.048 Uiso 0.464(3) 1 calc R U P A 2
H53D H 1.1595 1.0400 0.7115 0.048 Uiso 0.464(3) 1 calc R U P A 2
C55' C 1.1779(5) 0.9868(5) 0.8626(3) 0.0474(18) Uani 0.464(3) 1 d D . P A 2
H55C H 1.1863 1.0531 0.8726 0.057 Uiso 0.464(3) 1 calc R U P A 2
H55D H 1.1631 0.9503 0.9045 0.057 Uiso 0.464(3) 1 calc R U P A 2
C56' C 1.2914(5) 0.9230(5) 0.8345(4) 0.0450(17) Uani 0.464(3) 1 d D . P A 2
H56D H 1.2843 0.8568 0.8249 0.067 Uiso 0.464(3) 1 calc R U P A 2
H56E H 1.3557 0.9107 0.8662 0.067 Uiso 0.464(3) 1 calc R U P A 2
H56F H 1.3085 0.9598 0.7938 0.067 Uiso 0.464(3) 1 calc R U P A 2

loop_
_atom_site_aniso_label
_atom_site_aniso_U_11
_atom_site_aniso_U_22
_atom_site_aniso_U_33
_atom_site_aniso_U_23
_atom_site_aniso_U_13
_atom_site_aniso_U_12
Cu1 0.02201(16) 0.02276(16) 0.03282(17) -0.00494(12) 0.00082(12) -0.00381(12)
S4 0.0195(3) 0.0212(3) 0.0220(3) -0.0025(2) -0.0011(2) -0.0033(2)
P2 0.0187(3) 0.0216(3) 0.0183(3) -0.0017(2) 0.0026(2) -0.0031(2)
C57 0.0217(13) 0.0355(14) 0.0374(15) -0.0157(12) 0.0022(11) -0.0044(11)
Cu2 0.02081(15) 0.02070(15) 0.02078(15) 0.00171(11) 0.00554(11) -0.00075(11)
S2 0.0179(3) 0.0199(3) 0.0216(3) 0.0016(2) 0.0044(2) -0.0026(2)
P1 0.0237(3) 0.0425(4) 0.0345(4) -0.0141(3) 0.0022(3) -0.0127(3)
C58 0.0314(16) 0.062(2) 0.059(2) -0.0337(17) 0.0006(14) -0.0146(14)
S1 0.0199(3) 0.0298(3) 0.0163(3) -0.0014(2) 0.0012(2) -0.0017(2)
C59 0.0278(13) 0.0379(15) 0.0272(13) 0.0084(11) 0.0042(10) -0.0041(11)
S3 0.0233(3) 0.0193(3) 0.0224(3) 0.0015(2) -0.0032(2) -0.0056(2)
C60 0.0342(15) 0.0308(15) 0.060(2) 0.0165(14) -0.0104(14) -0.0130(12)
C61 0.0206(12) 0.0275(13) 0.0254(12) -0.0029(10) -0.0013(9) -0.0056(10)
C52' 0.039(6) 0.049(8) 0.028(6) -0.009(5) 0.002(5) -0.006(5)
C54' 0.051(9) 0.041(8) 0.037(7) 0.004(6) 0.009(6) 0.003(6)
C62 0.0190(12) 0.0434(16) 0.0386(15) -0.0120(12) 0.0037(11) -0.0082(11)
C51 0.033(3) 0.055(3) 0.030(3) -0.015(2) 0.002(2) -0.019(2)
C52 0.037(5) 0.056(8) 0.029(5) -0.013(5) 0.003(4) -0.019(5)
C53 0.045(3) 0.035(3) 0.041(3) -0.012(2) 0.007(2) -0.025(2)
C54 0.058(9) 0.052(8) 0.046(7) -0.015(6) 0.009(6) -0.050(7)
C55 0.020(3) 0.073(4) 0.052(4) -0.022(3) 0.007(2) -0.021(3)
C56 0.038(3) 0.064(4) 0.064(4) -0.024(3) 0.009(3) -0.029(3)
C1 0.0196(11) 0.0127(10) 0.0215(11) -0.0024(8) 0.0008(9) -0.0036(8)
C2 0.0188(11) 0.0202(11) 0.0145(10) 0.0027(9) 0.0023(8) -0.0023(9)
C7 0.0200(11) 0.0238(12) 0.0181(11) 0.0030(9) 0.0031(9) -0.0049(9)
C6 0.0196(12) 0.0350(14) 0.0266(13) 0.0016(11) -0.0004(10) -0.0091(10)
C5 0.0168(12) 0.0405(15) 0.0269(13) 0.0046(11) -0.0014(10) 0.0011(11)
C4 0.0246(13) 0.0252(13) 0.0241(12) 0.0022(10) 0.0047(10) 0.0043(10)
C3 0.0208(11) 0.0220(12) 0.0171(11) 0.0011(9) 0.0039(9) -0.0001(9)
C8 0.0175(11) 0.0237(12) 0.0248(12) -0.0010(9) -0.0034(9) -0.0085(9)
C13 0.0195(12) 0.0314(13) 0.0277(13) -0.0034(10) -0.0025(9) -0.0129(10)
C12 0.0204(12) 0.0379(15) 0.0357(14) -0.0138(12) 0.0018(10) -0.0111(11)
C11 0.0271(14) 0.0261(13) 0.0487(17) -0.0079(12) -0.0108(12) -0.0063(11)
C10 0.0367(15) 0.0254(13) 0.0361(15) 0.0036(11) -0.0119(12) -0.0120(11)
C9 0.0270(13) 0.0282(13) 0.0274(13) -0.0005(10) -0.0068(10) -0.0111(10)
C16 0.0365(15) 0.0404(15) 0.0244(13) -0.0044(11) 0.0062(11) -0.0158(12)
C15 0.056(2) 0.0312(16) 0.068(2) -0.0145(15) -0.0122(17) -0.0033(14)
C14 0.0490(17) 0.0366(15) 0.0250(14) 0.0043(11) 0.0013(12) -0.0196(13)
C17 0.0272(13) 0.0166(11) 0.0231(12) -0.0009(9) -0.0004(10) 0.0039(9)
C22 0.0363(14) 0.0237(13) 0.0233(13) -0.0024(10) 0.0037(11) 0.0057(11)
C21 0.0516(18) 0.0338(15) 0.0230(13) -0.0086(12) -0.0043(12) 0.0040(13)
C20 0.0477(17) 0.0283(14) 0.0379(16) -0.0086(12) -0.0087(13) -0.0024(13)
C19 0.0396(16) 0.0265(14) 0.0358(15) -0.0033(11) -0.0032(12) -0.0059(12)
C18 0.0281(13) 0.0209(12) 0.0264(13) -0.0011(10) -0.0021(10) 0.0003(10)
C25 0.0535(18) 0.0318(15) 0.0251(14) -0.0020(11) 0.0110(12) 0.0034(13)
C24 0.069(2) 0.0471(19) 0.052(2) -0.0198(16) -0.0134(17) -0.0138(17)
C23 0.0401(15) 0.0258(13) 0.0254(13) 0.0001(10) 0.0021(11) -0.0068(11)
C26 0.0180(11) 0.0195(11) 0.0171(11) -0.0006(9) 0.0038(8) -0.0020(9)
C27 0.0214(12) 0.0246(12) 0.0218(12) 0.0036(9) 0.0009(9) -0.0050(10)
C32 0.0247(12) 0.0237(12) 0.0278(13) 0.0064(10) 0.0014(10) -0.0017(10)
C31 0.0388(16) 0.0309(15) 0.0394(16) 0.0128(12) 0.0064(13) 0.0053(12)
C30 0.0472(18) 0.0477(18) 0.0412(17) 0.0266(14) 0.0089(14) 0.0078(15)
C29 0.0343(15) 0.0528(18) 0.0282(14) 0.0166(13) 0.0082(12) 0.0038(13)
C28 0.0250(13) 0.0319(14) 0.0249(13) 0.0075(10) 0.0014(10) -0.0012(11)
C33 0.0236(12) 0.0123(10) 0.0262(12) 0.0024(9) -0.0004(9) 0.0033(9)
C34 0.0246(12) 0.0179(11) 0.0232(12) 0.0002(9) -0.0011(9) 0.0022(9)
C35 0.0247(13) 0.0258(13) 0.0256(13) -0.0002(10) 0.0032(10) 0.0013(10)
C36 0.0329(14) 0.0241(13) 0.0259(13) -0.0037(10) -0.0004(11) 0.0082(11)
C37 0.0404(16) 0.0179(12) 0.0348(15) -0.0079(11) -0.0105(12) 0.0037(11)
C38 0.0301(13) 0.0123(11) 0.0406(15) 0.0010(10) -0.0039(11) -0.0003(10)
C39 0.0253(13) 0.0316(14) 0.0291(13) -0.0053(11) 0.0005(10) -0.0029(11)
C40 0.0497(18) 0.0548(19) 0.0268(15) -0.0102(14) 0.0007(13) 0.0091(15)
C41 0.0415(17) 0.0244(14) 0.068(2) 0.0006(14) -0.0058(15) -0.0127(12)
C42 0.0255(13) 0.0364(14) 0.0138(11) 0.0066(10) 0.0022(9) -0.0042(11)
C47 0.0275(13) 0.0527(17) 0.0155(12) -0.0024(11) 0.0004(10) -0.0077(12)
C46 0.0372(15) 0.0489(17) 0.0206(13) -0.0088(12) 0.0020(11) -0.0133(13)
C45 0.0318(14) 0.0352(14) 0.0171(12) 0.0002(10) 0.0044(10) -0.0068(11)
C44 0.0229(12) 0.0340(14) 0.0172(11) 0.0056(10) 0.0019(9) -0.0067(10)
C43 0.0290(13) 0.0293(13) 0.0155(11) 0.0068(9) 0.0037(9) -0.0078(10)
C50 0.0289(15) 0.082(2) 0.0320(16) -0.0145(15) -0.0049(12) -0.0115(15)
C49 0.0399(16) 0.0428(17) 0.0361(16) -0.0092(13) 0.0099(13) -0.0098(13)
C48 0.0324(14) 0.0360(15) 0.0363(15) -0.0033(12) 0.0086(12) -0.0138(12)
C63 0.105(4) 0.365(12) 0.114(5) -0.130(6) 0.068(4) -0.152(6)
C64 0.084(4) 0.326(10) 0.102(4) -0.117(6) 0.065(3) -0.124(5)
C65 0.065(3) 0.331(11) 0.092(4) -0.119(5) 0.050(3) -0.111(5)
C51' 0.045(4) 0.025(3) 0.035(3) -0.010(2) -0.002(3) -0.005(3)
C53' 0.039(4) 0.034(3) 0.053(4) -0.006(3) 0.008(3) -0.021(3)
C55' 0.035(4) 0.048(4) 0.057(4) 0.000(3) -0.016(3) -0.012(3)
C56' 0.022(3) 0.044(4) 0.069(5) -0.015(3) -0.007(3) -0.008(3)

loop_
_atom_type_symbol
_atom_type_description
_atom_type_scat_dispersion_real
_atom_type_scat_dispersion_imag
_atom_type_scat_source
C C 0.0033 0.0016 'International Tables Vol C Tables 4.2.6.8 and 6.1.1.4'
H H 0.0000 0.0000 'International Tables Vol C Tables 4.2.6.8 and 6.1.1.4'
P P 0.1023 0.0942 'International Tables Vol C Tables 4.2.6.8 and 6.1.1.4'
S S 0.1246 0.1234 'International Tables Vol C Tables 4.2.6.8 and 6.1.1.4'
Cu Cu 0.3201 1.2651 'International Tables Vol C Tables 4.2.6.8 and 6.1.1.4'

loop_
_geom_angle_atom_site_label_1
_geom_angle_atom_site_label_2
_geom_angle_atom_site_label_3
_geom_angle
_geom_angle_site_symmetry_1
_geom_angle_site_symmetry_3
P1 Cu1 S4 107.22(3) . .
P1 Cu1 S1 124.37(3) . .
S4 Cu1 S1 125.65(3) . .
P1 Cu1 Cu2 125.18(2) . .
S4 Cu1 Cu2 63.956(18) . .
S1 Cu1 Cu2 95.223(19) . .
C26 S4 Cu1 110.81(8) . .
C26 S4 Cu2 79.45(8) . .
Cu1 S4 Cu2 65.414(18) . .
C57 P2 C59 102.96(13) . .
C57 P2 C61 104.22(11) . .
C59 P2 C61 103.50(12) . .
C57 P2 Cu2 113.08(9) . .
C59 P2 Cu2 117.98(9) . .
C61 P2 Cu2 113.56(8) . .
C58 C57 P2 111.75(18) . .
C58 C57 H57A 109.3 . .
P2 C57 H57A 109.3 . .
C58 C57 H57B 109.3 . .
P2 C57 H57B 109.3 . .
H57A C57 H57B 107.9 . .
P2 Cu2 S2 118.06(3) . .
P2 Cu2 S3 112.31(2) . .
S2 Cu2 S3 116.26(3) . .
P2 Cu2 S4 103.62(3) . .
S2 Cu2 S4 126.54(2) . .
S3 Cu2 S4 71.25(2) . .
P2 Cu2 Cu1 134.46(2) . .
S2 Cu2 Cu1 76.010(19) . .
S3 Cu2 Cu1 95.07(2) . .
S4 Cu2 Cu1 50.630(17) . .
C1 S2 Cu2 111.99(8) . .
C53 P1 C51 105.9(2) . .
C53 P1 C55 109.3(3) . .
C51 P1 C55 103.3(2) . .
C55' P1 C51' 99.9(3) . .
C55' P1 C53' 99.4(3) . .
C51' P1 C53' 98.9(3) . .
C53 P1 Cu1 120.70(17) . .
C55' P1 Cu1 123.3(2) . .
C51 P1 Cu1 108.10(17) . .
C55 P1 Cu1 108.14(18) . .
C51' P1 Cu1 115.38(19) . .
C53' P1 Cu1 115.91(19) . .
C57 C58 H58A 109.5 . .
C57 C58 H58B 109.5 . .
H58A C58 H58B 109.5 . .
C57 C58 H58C 109.5 . .
H58A C58 H58C 109.5 . .
H58B C58 H58C 109.5 . .
C1 S1 Cu1 97.00(8) . .
C60 C59 P2 112.53(19) . .
C60 C59 H59A 109.1 . .
P2 C59 H59A 109.1 . .
C60 C59 H59B 109.1 . .
P2 C59 H59B 109.1 . .
H59A C59 H59B 107.8 . .
C26 S3 Cu2 87.79(8) . .
C59 C60 H60A 109.5 . .
C59 C60 H60B 109.5 . .
H60A C60 H60B 109.5 . .
C59 C60 H60C 109.5 . .
H60A C60 H60C 109.5 . .
H60B C60 H60C 109.5 . .
C62 C61 P2 117.08(17) . .
C62 C61 H61A 108.0 . .
P2 C61 H61A 108.0 . .
C62 C61 H61B 108.0 . .
P2 C61 H61B 108.0 . .
H61A C61 H61B 107.3 . .
C51' C52' H52A 109.5 . .
C51' C52' H52B 109.5 . .
H52A C52' H52B 109.5 . .
C51' C52' H52C 109.5 . .
H52A C52' H52C 109.5 . .
H52B C52' H52C 109.5 . .
C53' C54' H54A 109.5 . .
C53' C54' H54B 109.5 . .
H54A C54' H54B 109.5 . .
C53' C54' H54C 109.5 . .
H54A C54' H54C 109.5 . .
H54B C54' H54C 109.5 . .
C61 C62 H62A 109.5 . .
C61 C62 H62B 109.5 . .
H62A C62 H62B 109.5 . .
C61 C62 H62C 109.5 . .
H62A C62 H62C 109.5 . .
H62B C62 H62C 109.5 . .
C52 C51 P1 111.5(7) . .
C52 C51 H51A 109.3 . .
P1 C51 H51A 109.3 . .
C52 C51 H51B 109.3 . .
P1 C51 H51B 109.3 . .
H51A C51 H51B 108.0 . .
C51 C52 H52D 109.5 . .
C51 C52 H52E 109.5 . .
H52D C52 H52E 109.5 . .
C51 C52 H52F 109.5 . .
H52D C52 H52F 109.5 . .
H52E C52 H52F 109.5 . .
C54 C53 P1 114.0(6) . .
C54 C53 H53A 108.8 . .
P1 C53 H53A 108.8 . .
C54 C53 H53B 108.8 . .
P1 C53 H53B 108.8 . .
H53A C53 H53B 107.6 . .
C53 C54 H54D 109.5 . .
C53 C54 H54E 109.5 . .
H54D C54 H54E 109.5 . .
C53 C54 H54F 109.5 . .
H54D C54 H54F 109.5 . .
H54E C54 H54F 109.5 . .
C56 C55 P1 116.7(4) . .
C56 C55 H55A 108.1 . .
P1 C55 H55A 108.1 . .
C56 C55 H55B 108.1 . .
P1 C55 H55B 108.1 . .
H55A C55 H55B 107.3 . .
C55 C56 H56A 109.5 . .
C55 C56 H56B 109.5 . .
H56A C56 H56B 109.5 . .
C55 C56 H56C 109.5 . .
H56A C56 H56C 109.5 . .
H56B C56 H56C 109.5 . .
C2 C1 S1 119.05(16) . .
C2 C1 S2 117.40(16) . .
S1 C1 S2 123.55(13) . .
C3 C2 C7 119.9(2) . .
C3 C2 C1 120.8(2) . .
C7 C2 C1 119.27(19) . .
C6 C7 C2 119.1(2) . .
C6 C7 C8 118.6(2) . .
C2 C7 C8 122.26(19) . .
C5 C6 C7 121.2(2) . .
C5 C6 H6 119.4 . .
C7 C6 H6 119.4 . .
C4 C5 C6 119.5(2) . .
C4 C5 H5 120.2 . .
C6 C5 H5 120.2 . .
C5 C4 C3 121.5(2) . .
C5 C4 H4 119.2 . .
C3 C4 H4 119.2 . .
C4 C3 C2 118.7(2) . .
C4 C3 C17 117.7(2) . .
C2 C3 C17 123.6(2) . .
C13 C8 C9 120.1(2) . .
C13 C8 C7 120.0(2) . .
C9 C8 C7 119.8(2) . .
C8 C13 C12 118.9(2) . .
C8 C13 C16 121.6(2) . .
C12 C13 C16 119.5(2) . .
C11 C12 C13 121.7(2) . .
C11 C12 H12 119.1 . .
C13 C12 H12 119.1 . .
C10 C11 C12 118.2(2) . .
C10 C11 C15 121.6(3) . .
C12 C11 C15 120.2(3) . .
C11 C10 C9 122.3(2) . .
C11 C10 H10 118.8 . .
C9 C10 H10 118.8 . .
C10 C9 C8 118.6(2) . .
C10 C9 C14 120.2(2) . .
C8 C9 C14 121.2(2) . .
C13 C16 H16A 109.5 . .
C13 C16 H16B 109.5 . .
H16A C16 H16B 109.5 . .
C13 C16 H16C 109.5 . .
H16A C16 H16C 109.5 . .
H16B C16 H16C 109.5 . .
C11 C15 H15A 109.5 . .
C11 C15 H15B 109.5 . .
H15A C15 H15B 109.5 . .
C11 C15 H15C 109.5 . .
H15A C15 H15C 109.5 . .
H15B C15 H15C 109.5 . .
C9 C14 H14A 109.5 . .
C9 C14 H14B 109.5 . .
H14A C14 H14B 109.5 . .
C9 C14 H14C 109.5 . .
H14A C14 H14C 109.5 . .
H14B C14 H14C 109.5 . .
C18 C17 C22 119.5(2) . .
C18 C17 C3 120.1(2) . .
C22 C17 C3 120.0(2) . .
C21 C22 C17 118.6(2) . .
C21 C22 C25 120.6(2) . .
C17 C22 C25 120.8(2) . .
C20 C21 C22 122.7(2) . .
C20 C21 H21 118.7 . .
C22 C21 H21 118.7 . .
C21 C20 C19 117.6(3) . .
C21 C20 C24 121.7(3) . .
C19 C20 C24 120.7(3) . .
C18 C19 C20 122.3(3) . .
C18 C19 H19 118.8 . .
C20 C19 H19 118.8 . .
C19 C18 C17 119.2(2) . .
C19 C18 C23 120.0(2) . .
C17 C18 C23 120.8(2) . .
C22 C25 H25A 109.5 . .
C22 C25 H25B 109.5 . .
H25A C25 H25B 109.5 . .
C22 C25 H25C 109.5 . .
H25A C25 H25C 109.5 . .
H25B C25 H25C 109.5 . .
C20 C24 H24A 109.5 . .
C20 C24 H24B 109.5 . .
H24A C24 H24B 109.5 . .
C20 C24 H24C 109.5 . .
H24A C24 H24C 109.5 . .
H24B C24 H24C 109.5 . .
C18 C23 H23A 109.5 . .
C18 C23 H23B 109.5 . .
H23A C23 H23B 109.5 . .
C18 C23 H23C 109.5 . .
H23A C23 H23C 109.5 . .
H23B C23 H23C 109.5 . .
C27 C26 S3 122.13(17) . .
C27 C26 S4 117.16(17) . .
S3 C26 S4 120.69(13) . .
C32 C27 C28 119.6(2) . .
C32 C27 C26 121.0(2) . .
C28 C27 C26 119.4(2) . .
C31 C32 C27 119.4(2) . .
C31 C32 C33 117.2(2) . .
C27 C32 C33 123.4(2) . .
C30 C31 C32 121.0(3) . .
C30 C31 H31 119.5 . .
C32 C31 H31 119.5 . .
C31 C30 C29 119.6(3) . .
C31 C30 H30 120.2 . .
C29 C30 H30 120.2 . .
C30 C29 C28 121.5(3) . .
C30 C29 H29 119.3 . .
C28 C29 H29 119.3 . .
C29 C28 C27 118.9(2) . .
C29 C28 C42 119.1(2) . .
C27 C28 C42 121.9(2) . .
C34 C33 C38 119.7(2) . .
C34 C33 C32 119.9(2) . .
C38 C33 C32 120.2(2) . .
C33 C34 C35 119.3(2) . .
C33 C34 C39 120.9(2) . .
C35 C34 C39 119.8(2) . .
C36 C35 C34 121.5(2) . .
C36 C35 H35 119.2 . .
C34 C35 H35 119.2 . .
C37 C36 C35 118.4(2) . .
C37 C36 C40 120.6(3) . .
C35 C36 C40 120.9(3) . .
C36 C37 C38 121.8(2) . .
C36 C37 H37 119.1 . .
C38 C37 H37 119.1 . .
C37 C38 C33 119.2(2) . .
C37 C38 C41 120.3(2) . .
C33 C38 C41 120.4(2) . .
C34 C39 H39A 109.5 . .
C34 C39 H39B 109.5 . .
H39A C39 H39B 109.5 . .
C34 C39 H39C 109.5 . .
H39A C39 H39C 109.5 . .
H39B C39 H39C 109.5 . .
C36 C40 H40A 109.5 . .
C36 C40 H40B 109.5 . .
H40A C40 H40B 109.5 . .
C36 C40 H40C 109.5 . .
H40A C40 H40C 109.5 . .
H40B C40 H40C 109.5 . .
C38 C41 H41A 109.5 . .
C38 C41 H41B 109.5 . .
H41A C41 H41B 109.5 . .
C38 C41 H41C 109.5 . .
H41A C41 H41C 109.5 . .
H41B C41 H41C 109.5 . .
C47 C42 C43 119.7(2) . .
C47 C42 C28 120.4(2) . .
C43 C42 C28 119.8(2) . .
C46 C47 C42 119.1(2) . .
C46 C47 C50 119.9(3) . .
C42 C47 C50 121.0(2) . .
C45 C46 C47 122.2(3) . .
C45 C46 H46 118.9 . .
C47 C46 H46 118.9 . .
C44 C45 C46 117.6(2) . .
C44 C45 C49 120.8(2) . .
C46 C45 C49 121.6(2) . .
C45 C44 C43 122.2(2) . .
C45 C44 H44 118.9 . .
C43 C44 H44 118.9 . .
C44 C43 C42 119.1(2) . .
C44 C43 C48 119.7(2) . .
C42 C43 C48 121.1(2) . .
C47 C50 H50A 109.5 . .
C47 C50 H50B 109.5 . .
H50A C50 H50B 109.5 . .
C47 C50 H50C 109.5 . .
H50A C50 H50C 109.5 . .
H50B C50 H50C 109.5 . .
C45 C49 H49A 109.5 . .
C45 C49 H49B 109.5 . .
H49A C49 H49B 109.5 . .
C45 C49 H49C 109.5 . .
H49A C49 H49C 109.5 . .
H49B C49 H49C 109.5 . .
C43 C48 H48A 109.5 . .
C43 C48 H48B 109.5 . .
H48A C48 H48B 109.5 . .
C43 C48 H48C 109.5 . .
H48A C48 H48C 109.5 . .
H48B C48 H48C 109.5 . .
C64 C63 H63A 109.5 . .
C64 C63 H63B 109.5 . .
H63A C63 H63B 109.5 . .
C64 C63 H63C 109.5 . .
H63A C63 H63C 109.5 . .
H63B C63 H63C 109.5 . .
C65 C64 C63 113.4(5) . .
C65 C64 H64A 108.9 . .
C63 C64 H64A 108.9 . .
C65 C64 H64B 108.9 . .
C63 C64 H64B 108.9 . .
H64A C64 H64B 107.7 . .
C64 C65 C65 114.0(5) . 2_887
C64 C65 H65A 108.7 . .
C65 C65 H65A 108.7 2_887 .
C64 C65 H65B 108.7 . .
C65 C65 H65B 108.7 2_887 .
H65A C65 H65B 107.6 . .
C52' C51' P1 109.3(8) . .
C52' C51' H51C 109.8 . .
P1 C51' H51C 109.8 . .
C52' C51' H51D 109.8 . .
P1 C51' H51D 109.8 . .
H51C C51' H51D 108.3 . .
C54' C53' P1 112.2(7) . .
C54' C53' H53C 109.2 . .
P1 C53' H53C 109.2 . .
C54' C53' H53D 109.2 . .
P1 C53' H53D 109.2 . .
H53C C53' H53D 107.9 . .
C56' C55' P1 113.9(5) . .
C56' C55' H55C 108.8 . .
P1 C55' H55C 108.8 . .
C56' C55' H55D 108.8 . .
P1 C55' H55D 108.8 . .
H55C C55' H55D 107.7 . .
C55' C56' H56D 109.5 . .
C55' C56' H56E 109.5 . .
H56D C56' H56E 109.5 . .
C55' C56' H56F 109.5 . .
H56D C56' H56F 109.5 . .
H56E C56' H56F 109.5 . .

loop_
_geom_bond_atom_site_label_1
_geom_bond_atom_site_label_2
_geom_bond_distance
_geom_bond_site_symmetry_2
Cu1 P1 2.2201(8) .
Cu1 S4 2.2635(7) .
Cu1 S1 2.2702(8) .
Cu1 Cu2 2.6625(6) .
S4 C26 1.711(2) .
S4 Cu2 2.6307(7) .
P2 C57 1.828(3) .
P2 C59 1.830(3) .
P2 C61 1.836(2) .
P2 Cu2 2.2243(7) .
C57 C58 1.530(4) .
C57 H57A 0.9900 .
C57 H57B 0.9900 .
Cu2 S2 2.2440(7) .
Cu2 S3 2.3949(7) .
S2 C1 1.699(2) .
P1 C53 1.735(5) .
P1 C55' 1.820(6) .
P1 C51 1.846(5) .
P1 C55 1.847(5) .
P1 C51' 1.885(5) .
P1 C53' 1.895(6) .
C58 H58A 0.9800 .
C58 H58B 0.9800 .
C58 H58C 0.9800 .
S1 C1 1.672(2) .
C59 C60 1.516(4) .
C59 H59A 0.9900 .
C59 H59B 0.9900 .
S3 C26 1.665(2) .
C60 H60A 0.9800 .
C60 H60B 0.9800 .
C60 H60C 0.9800 .
C61 C62 1.518(3) .
C61 H61A 0.9900 .
C61 H61B 0.9900 .
C52' C51' 1.533(14) .
C52' H52A 0.9800 .
C52' H52B 0.9800 .
C52' H52C 0.9800 .
C54' C53' 1.524(13) .
C54' H54A 0.9800 .
C54' H54B 0.9800 .
C54' H54C 0.9800 .
C62 H62A 0.9800 .
C62 H62B 0.9800 .
C62 H62C 0.9800 .
C51 C52 1.518(12) .
C51 H51A 0.9900 .
C51 H51B 0.9900 .
C52 H52D 0.9800 .
C52 H52E 0.9800 .
C52 H52F 0.9800 .
C53 C54 1.552(13) .
C53 H53A 0.9900 .
C53 H53B 0.9900 .
C54 H54D 0.9800 .
C54 H54E 0.9800 .
C54 H54F 0.9800 .
C55 C56 1.498(7) .
C55 H55A 0.9900 .
C55 H55B 0.9900 .
C56 H56A 0.9800 .
C56 H56B 0.9800 .
C56 H56C 0.9800 .
C1 C2 1.502(3) .
C2 C3 1.409(3) .
C2 C7 1.410(3) .
C7 C6 1.394(3) .
C7 C8 1.498(3) .
C6 C5 1.383(3) .
C6 H6 0.9500 .
C5 C4 1.377(4) .
C5 H5 0.9500 .
C4 C3 1.400(3) .
C4 H4 0.9500 .
C3 C17 1.491(3) .
C8 C13 1.396(3) .
C8 C9 1.409(3) .
C13 C12 1.399(3) .
C13 C16 1.507(3) .
C12 C11 1.390(4) .
C12 H12 0.9500 .
C11 C10 1.376(4) .
C11 C15 1.516(4) .
C10 C9 1.393(3) .
C10 H10 0.9500 .
C9 C14 1.505(4) .
C16 H16A 0.9800 .
C16 H16B 0.9800 .
C16 H16C 0.9800 .
C15 H15A 0.9800 .
C15 H15B 0.9800 .
C15 H15C 0.9800 .
C14 H14A 0.9800 .
C14 H14B 0.9800 .
C14 H14C 0.9800 .
C17 C18 1.404(3) .
C17 C22 1.411(3) .
C22 C21 1.392(4) .
C22 C25 1.500(4) .
C21 C20 1.378(4) .
C21 H21 0.9500 .
C20 C19 1.392(4) .
C20 C24 1.511(4) .
C19 C18 1.383(4) .
C19 H19 0.9500 .
C18 C23 1.508(3) .
C25 H25A 0.9800 .
C25 H25B 0.9800 .
C25 H25C 0.9800 .
C24 H24A 0.9800 .
C24 H24B 0.9800 .
C24 H24C 0.9800 .
C23 H23A 0.9800 .
C23 H23B 0.9800 .
C23 H23C 0.9800 .
C26 C27 1.499(3) .
C27 C32 1.407(3) .
C27 C28 1.413(3) .
C32 C31 1.393(3) .
C32 C33 1.496(3) .
C31 C30 1.380(4) .
C31 H31 0.9500 .
C30 C29 1.381(4) .
C30 H30 0.9500 .
C29 C28 1.389(3) .
C29 H29 0.9500 .
C28 C42 1.499(3) .
C33 C34 1.394(3) .
C33 C38 1.409(3) .
C34 C35 1.396(3) .
C34 C39 1.515(3) .
C35 C36 1.387(4) .
C35 H35 0.9500 .
C36 C37 1.384(4) .
C36 C40 1.509(4) .
C37 C38 1.386(4) .
C37 H37 0.9500 .
C38 C41 1.513(4) .
C39 H39A 0.9800 .
C39 H39B 0.9800 .
C39 H39C 0.9800 .
C40 H40A 0.9800 .
C40 H40B 0.9800 .
C40 H40C 0.9800 .
C41 H41A 0.9800 .
C41 H41B 0.9800 .
C41 H41C 0.9800 .
C42 C47 1.395(4) .
C42 C43 1.401(3) .
C47 C46 1.390(4) .
C47 C50 1.518(4) .
C46 C45 1.390(4) .
C46 H46 0.9500 .
C45 C44 1.382(4) .
C45 C49 1.514(3) .
C44 C43 1.390(3) .
C44 H44 0.9500 .
C43 C48 1.509(4) .
C50 H50A 0.9800 .
C50 H50B 0.9800 .
C50 H50C 0.9800 .
C49 H49A 0.9800 .
C49 H49B 0.9800 .
C49 H49C 0.9800 .
C48 H48A 0.9800 .
C48 H48B 0.9800 .
C48 H48C 0.9800 .
C63 C64 1.515(9) .
C63 H63A 0.9800 .
C63 H63B 0.9800 .
C63 H63C 0.9800 .
C64 C65 1.508(10) .
C64 H64A 0.9900 .
C64 H64B 0.9900 .
C65 C65 1.522(13) 2_887
C65 H65A 0.9900 .
C65 H65B 0.9900 .
C51' H51C 0.9900 .
C51' H51D 0.9900 .
C53' H53C 0.9900 .
C53' H53D 0.9900 .
C55' C56' 1.495(8) .
C55' H55C 0.9900 .
C55' H55D 0.9900 .
C56' H56D 0.9800 .
C56' H56E 0.9800 .
C56' H56F 0.9800 .

loop_
_geom_torsion_atom_site_label_1
_geom_torsion_atom_site_label_2
_geom_torsion_atom_site_label_3
_geom_torsion_atom_site_label_4
_geom_torsion
_geom_torsion_site_symmetry_4
C59 P2 C57 C58 -74.6(2) .
C61 P2 C57 C58 177.6(2) .
Cu2 P2 C57 C58 53.8(2) .
C57 P2 C59 C60 -178.45(19) .
C61 P2 C59 C60 -70.1(2) .
Cu2 P2 C59 C60 56.3(2) .
C57 P2 C61 C62 54.0(2) .
C59 P2 C61 C62 -53.4(2) .
Cu2 P2 C61 C62 177.49(16) .
C53 P1 C51 C52 64.5(8) .
C55 P1 C51 C52 179.4(8) .
Cu1 P1 C51 C52 -66.1(8) .
C51 P1 C53 C54 178.0(6) .
C55 P1 C53 C54 67.2(6) .
Cu1 P1 C53 C54 -59.0(6) .
C53 P1 C55 C56 56.7(5) .
C51 P1 C55 C56 -55.7(5) .
Cu1 P1 C55 C56 -170.2(4) .
Cu1 S1 C1 C2 -165.66(16) .
Cu1 S1 C1 S2 14.20(14) .
Cu2 S2 C1 C2 -148.24(14) .
Cu2 S2 C1 S1 31.90(16) .
S1 C1 C2 C3 78.6(2) .
S2 C1 C2 C3 -101.2(2) .
S1 C1 C2 C7 -103.4(2) .
S2 C1 C2 C7 76.7(2) .
C3 C2 C7 C6 0.9(3) .
C1 C2 C7 C6 -177.1(2) .
C3 C2 C7 C8 -177.9(2) .
C1 C2 C7 C8 4.1(3) .
C2 C7 C6 C5 0.1(3) .
C8 C7 C6 C5 178.9(2) .
C7 C6 C5 C4 -0.8(4) .
C6 C5 C4 C3 0.5(4) .
C5 C4 C3 C2 0.5(3) .
C5 C4 C3 C17 179.2(2) .
C7 C2 C3 C4 -1.2(3) .
C1 C2 C3 C4 176.8(2) .
C7 C2 C3 C17 -179.8(2) .
C1 C2 C3 C17 -1.8(3) .
C6 C7 C8 C13 82.4(3) .
C2 C7 C8 C13 -98.8(3) .
C6 C7 C8 C9 -94.5(3) .
C2 C7 C8 C9 84.3(3) .
C9 C8 C13 C12 -3.7(3) .
C7 C8 C13 C12 179.4(2) .
C9 C8 C13 C16 174.8(2) .
C7 C8 C13 C16 -2.0(3) .
C8 C13 C12 C11 1.5(3) .
C16 C13 C12 C11 -177.0(2) .
C13 C12 C11 C10 1.2(4) .
C13 C12 C11 C15 -179.4(2) .
C12 C11 C10 C9 -1.8(4) .
C15 C11 C10 C9 178.8(2) .
C11 C10 C9 C8 -0.4(4) .
C11 C10 C9 C14 177.6(2) .
C13 C8 C9 C10 3.2(3) .
C7 C8 C9 C10 -179.9(2) .
C13 C8 C9 C14 -174.8(2) .
C7 C8 C9 C14 2.1(3) .
C4 C3 C17 C18 -88.9(3) .
C2 C3 C17 C18 89.7(3) .
C4 C3 C17 C22 84.5(3) .
C2 C3 C17 C22 -97.0(3) .
C18 C17 C22 C21 -1.9(3) .
C3 C17 C22 C21 -175.3(2) .
C18 C17 C22 C25 177.1(2) .
C3 C17 C22 C25 3.7(3) .
C17 C22 C21 C20 0.5(4) .
C25 C22 C21 C20 -178.5(3) .
C22 C21 C20 C19 1.3(4) .
C22 C21 C20 C24 -178.6(3) .
C21 C20 C19 C18 -1.7(4) .
C24 C20 C19 C18 178.2(3) .
C20 C19 C18 C17 0.3(4) .
C20 C19 C18 C23 179.0(2) .
C22 C17 C18 C19 1.5(3) .
C3 C17 C18 C19 174.9(2) .
C22 C17 C18 C23 -177.2(2) .
C3 C17 C18 C23 -3.8(3) .
Cu2 S3 C26 C27 -169.58(18) .
Cu2 S3 C26 S4 9.14(13) .
Cu1 S4 C26 C27 -131.24(15) .
Cu2 S4 C26 C27 170.33(17) .
Cu1 S4 C26 S3 49.99(15) .
Cu2 S4 C26 S3 -8.45(12) .
S3 C26 C27 C32 75.8(3) .
S4 C26 C27 C32 -102.9(2) .
S3 C26 C27 C28 -106.2(2) .
S4 C26 C27 C28 75.0(3) .
C28 C27 C32 C31 -0.9(4) .
C26 C27 C32 C31 177.1(2) .
C28 C27 C32 C33 -179.4(2) .
C26 C27 C32 C33 -1.4(4) .
C27 C32 C31 C30 1.1(4) .
C33 C32 C31 C30 179.7(3) .
C32 C31 C30 C29 -0.1(5) .
C31 C30 C29 C28 -1.1(5) .
C30 C29 C28 C27 1.2(5) .
C30 C29 C28 C42 179.3(3) .
C32 C27 C28 C29 -0.2(4) .
C26 C27 C28 C29 -178.2(2) .
C32 C27 C28 C42 -178.2(2) .
C26 C27 C28 C42 3.8(4) .
C31 C32 C33 C34 -86.9(3) .
C27 C32 C33 C34 91.6(3) .
C31 C32 C33 C38 87.4(3) .
C27 C32 C33 C38 -94.0(3) .
C38 C33 C34 C35 0.6(3) .
C32 C33 C34 C35 175.0(2) .
C38 C33 C34 C39 -177.6(2) .
C32 C33 C34 C39 -3.2(3) .
C33 C34 C35 C36 0.7(3) .
C39 C34 C35 C36 179.0(2) .
C34 C35 C36 C37 -1.1(4) .
C34 C35 C36 C40 178.7(2) .
C35 C36 C37 C38 0.1(4) .
C40 C36 C37 C38 -179.7(2) .
C36 C37 C38 C33 1.2(3) .
C36 C37 C38 C41 -176.0(2) .
C34 C33 C38 C37 -1.5(3) .
C32 C33 C38 C37 -175.9(2) .
C34 C33 C38 C41 175.7(2) .
C32 C33 C38 C41 1.3(3) .
C29 C28 C42 C47 80.4(3) .
C27 C28 C42 C47 -101.6(3) .
C29 C28 C42 C43 -96.6(3) .
C27 C28 C42 C43 81.4(3) .
C43 C42 C47 C46 -2.2(4) .
C28 C42 C47 C46 -179.2(2) .
C43 C42 C47 C50 177.4(2) .
C28 C42 C47 C50 0.4(4) .
C42 C47 C46 C45 0.8(4) .
C50 C47 C46 C45 -178.8(3) .
C47 C46 C45 C44 0.5(4) .
C47 C46 C45 C49 180.0(2) .
C46 C45 C44 C43 -0.3(4) .
C49 C45 C44 C43 -179.8(2) .
C45 C44 C43 C42 -1.2(3) .
C45 C44 C43 C48 177.0(2) .
C47 C42 C43 C44 2.4(3) .
C28 C42 C43 C44 179.4(2) .
C47 C42 C43 C48 -175.7(2) .
C28 C42 C43 C48 1.3(3) .
C63 C64 C65 C65 -178.2(5) 2_887
C55' P1 C51' C52' -78.4(11) .
C53' P1 C51' C52' -179.6(10) .
Cu1 P1 C51' C52' 56.0(11) .
C55' P1 C53' C54' -163.2(8) .
C51' P1 C53' C54' -61.5(9) .
Cu1 P1 C53' C54' 62.4(9) .
C51' P1 C55' C56' -162.5(5) .
C53' P1 C55' C56' -61.6(6) .
Cu1 P1 C55' C56' 68.1(6) .
